data_7235490
loop_
_publ_author_name
'Lin, Yuqing'
'Luo, Puying'
'Zheng, Qiang'
'Liu, Yumei'
'Sang, Xiaoyan'
'Ding, Qiuping'

_publ_section_title
;
 Efficient construction of C--S and C--N bonds via metal-free reductive
 coupling of N-tosylhydrazones with benzo[d]thiazole-2-thiol
;
_journal_issue 32
_journal_name_full 'RSC Adv.'
_journal_page_first 16855
_journal_paper_doi 10.1039/C4RA00590B
_journal_volume 4
_journal_year 2014
_chemical_formula_moiety 'C16 H14 F N O S2'
_chemical_formula_sum 'C16 H14 F N O S2'
_chemical_formula_weight 319.40
_space_group_IT_number 14
_space_group_name_Hall '-P 2ybc'
_space_group_name_H-M_alt 'P 1 21/c 1'
_symmetry_cell_setting monoclinic
_symmetry_space_group_name_Hall '-P 2ybc'
_symmetry_space_group_name_H-M 'P 1 21/c 1'
_atom_sites_solution_hydrogens geom
_atom_sites_solution_primary direct
_atom_sites_solution_secondary difmap
_audit_creation_method SHELXL-97
_cell_angle_alpha 90.00
_cell_angle_beta 92.030(8)
_cell_angle_gamma 90.00
_cell_formula_units_Z 4
_cell_length_a 7.698(3)
_cell_length_b 8.149(4)
_cell_length_c 23.607(10)
_cell_measurement_reflns_used 4551
_cell_measurement_temperature 298(2)
_cell_measurement_theta_max 27.72
_cell_measurement_theta_min 2.64
_cell_volume 1480.0(11)
_computing_cell_refinement 'SAINT (Bruker, 2002)'
_computing_data_collection 'SMART (Bruker, 2002)'
_computing_data_reduction SAINT
_computing_molecular_graphics 'XP (Bruker, 2002)'
_computing_publication_material 'SHELXL-97 (Bruker, 2002)'
_computing_structure_refinement 'SHELXL-97 (Sheldrick, 1997)'
_computing_structure_solution 'SHELXS-97 (Sheldrick, 1997)'
_diffrn_ambient_temperature 298(2)
_diffrn_measured_fraction_theta_full 0.979
_diffrn_measured_fraction_theta_max 0.979
_diffrn_measurement_device_type 'Bruker APEX II area-detector diffractometer'
_diffrn_measurement_method '\f and \w scans'
_diffrn_radiation_monochromator graphite
_diffrn_radiation_source 'fine-focus sealed tube'
_diffrn_radiation_type MoK\a
_diffrn_radiation_wavelength 0.71073
_diffrn_reflns_av_R_equivalents 0.0404
_diffrn_reflns_av_sigmaI/netI 0.0472
_diffrn_reflns_limit_h_max 9
_diffrn_reflns_limit_h_min -9
_diffrn_reflns_limit_k_max 9
_diffrn_reflns_limit_k_min -8
_diffrn_reflns_limit_l_max 27
_diffrn_reflns_limit_l_min -28
_diffrn_reflns_number 6527
_diffrn_reflns_theta_full 25.10
_diffrn_reflns_theta_max 25.10
_diffrn_reflns_theta_min 1.73
_exptl_absorpt_coefficient_mu 0.368
_exptl_absorpt_correction_T_max 0.9469
_exptl_absorpt_correction_T_min 0.9202
_exptl_absorpt_correction_type multi-scan
_exptl_absorpt_process_details 'SADABS (Bruker, 2002)'
_exptl_crystal_colour Yellow
_exptl_crystal_density_diffrn 1.433
_exptl_crystal_density_method 'not measured'
_exptl_crystal_description Block
_exptl_crystal_F_000 664
_exptl_crystal_size_max 0.23
_exptl_crystal_size_mid 0.21
_exptl_crystal_size_min 0.15
_refine_diff_density_max 0.493
_refine_diff_density_min -0.472
_refine_diff_density_rms 0.114
_refine_ls_extinction_coef 0.016(5)
_refine_ls_extinction_expression Fc^*^=kFc[1+0.001xFc^2^\l^3^/sin(2\q)]^-1/4^
_refine_ls_extinction_method SHELXL
_refine_ls_goodness_of_fit_ref 1.092
_refine_ls_hydrogen_treatment constr
_refine_ls_matrix_type full
_refine_ls_number_parameters 193
_refine_ls_number_reflns 2586
_refine_ls_number_restraints 0
_refine_ls_restrained_S_all 1.092
_refine_ls_R_factor_all 0.1202
_refine_ls_R_factor_gt 0.1140
_refine_ls_shift/su_max 0.000
_refine_ls_shift/su_mean 0.000
_refine_ls_structure_factor_coef Fsqd
_refine_ls_weighting_details 'calc w=1/[\s^2^(Fo^2^)+(0.1174P)^2^+9.8150P] where P=(Fo^2^+2Fc^2^)/3'
_refine_ls_weighting_scheme calc
_refine_ls_wR_factor_gt 0.2717
_refine_ls_wR_factor_ref 0.2753
_reflns_number_gt 2016
_reflns_number_total 2586
_reflns_threshold_expression I>2\s(I)
_cod_data_source_file c4ra00590b2.cif
_cod_data_source_block mo_20120104b_0m
_cod_depositor_comments
;
The following automatic conversions were performed:

data item '_exptl_absorpt_correction_type' value 'Multi-scan' was
changed to 'multi-scan' in accordance with the
/home/saulius/struct/COD-crude-data/automatic-downloads/DataCite-retrospective/RSC/depositions/lib/dictionaries/cif_core.dic
dictionary named 'cif_core.dic' version 2.4.2 last updated on
2011-04-26.

data item '_symmetry_cell_setting' value 'Monoclinic' was changed to
'monoclinic' in accordance with the
/home/saulius/struct/COD-crude-data/automatic-downloads/DataCite-retrospective/RSC/depositions/lib/dictionaries/cif_core.dic
dictionary named 'cif_core.dic' version 2.4.2 last updated on
2011-04-26.

Automatic conversion script
Id: cif_fix_values 6909 2019-04-08 15:41:33Z antanas 
;
_cod_original_sg_symbol_H-M 'P 21/c'
_cod_database_code 7235490

loop_
_symmetry_equiv_pos_as_xyz
'x, y, z'
'-x, y+1/2, -z+1/2'
'-x, -y, -z'
'x, -y-1/2, z-1/2'

loop_
_atom_site_label
_atom_site_type_symbol
_atom_site_fract_x
_atom_site_fract_y
_atom_site_fract_z
_atom_site_U_iso_or_equiv
_atom_site_adp_type
_atom_site_occupancy
_atom_site_symmetry_multiplicity
_atom_site_calc_flag
_atom_site_refinement_flags
S1 S 0.1874(3) 0.7353(3) 0.26855(8) 0.0460(6) Uani 1 1 d .
S2 S 0.0887(3) 0.8871(3) 0.37727(10) 0.0537(7) Uani 1 1 d .
F1 F 0.3854(7) 0.1892(7) 0.1844(2) 0.0635(15) Uani 1 1 d .
O1 O -0.4243(7) 0.0745(8) 0.4167(3) 0.0541(15) Uani 1 1 d .
N1 N 0.1711(7) 0.5669(7) 0.3593(2) 0.0339(13) Uani 1 1 d .
C1 C -0.4029(14) -0.0853(12) 0.4398(4) 0.066(3) Uani 1 1 d .
H1A H -0.3036 -0.1367 0.4239 0.099 Uiso 1 1 calc R
H1B H -0.5049 -0.1494 0.4310 0.099 Uiso 1 1 calc R
H1C H -0.3858 -0.0778 0.4802 0.099 Uiso 1 1 calc R
C2 C -0.2850(9) 0.1792(10) 0.4204(3) 0.0395(17) Uani 1 1 d .
C3 C -0.1435(10) 0.1547(9) 0.4576(3) 0.0409(17) Uani 1 1 d .
H3 H -0.1409 0.0657 0.4822 0.049 Uiso 1 1 calc R
C4 C -0.0056(9) 0.2653(10) 0.4574(3) 0.0405(17) Uani 1 1 d .
H4 H 0.0892 0.2502 0.4824 0.049 Uiso 1 1 calc R
C5 C -0.0080(9) 0.3989(9) 0.4201(3) 0.0328(15) Uani 1 1 d .
C6 C -0.1508(9) 0.4203(10) 0.3848(3) 0.0394(17) Uani 1 1 d .
H6 H -0.1561 0.5101 0.3604 0.047 Uiso 1 1 calc R
C7 C -0.2880(9) 0.3098(10) 0.3847(3) 0.0410(17) Uani 1 1 d .
H7 H -0.3832 0.3254 0.3599 0.049 Uiso 1 1 calc R
C8 C 0.1415(8) 0.5208(9) 0.4192(3) 0.0340(15) Uani 1 1 d .
H8 H 0.0987 0.6205 0.4372 0.041 Uiso 1 1 calc R
C9 C 0.3074(11) 0.4778(12) 0.4510(3) 0.054(2) Uani 1 1 d .
H9A H 0.3003 0.5118 0.4898 0.081 Uiso 1 1 calc R
H9B H 0.4029 0.5327 0.4340 0.081 Uiso 1 1 calc R
H9C H 0.3252 0.3613 0.4495 0.081 Uiso 1 1 calc R
C10 C 0.1494(9) 0.7245(9) 0.3403(3) 0.0377(16) Uani 1 1 d .
C11 C 0.2454(9) 0.5286(9) 0.2654(3) 0.0382(17) Uani 1 1 d .
C12 C 0.2237(9) 0.4590(9) 0.3179(3) 0.0346(15) Uani 1 1 d .
C13 C 0.2550(9) 0.2896(10) 0.3252(3) 0.0409(17) Uani 1 1 d .
H13 H 0.2385 0.2382 0.3598 0.049 Uiso 1 1 calc R
C14 C 0.3109(10) 0.2030(11) 0.2790(4) 0.049(2) Uani 1 1 d .
H14 H 0.3354 0.0916 0.2827 0.059 Uiso 1 1 calc R
C15 C 0.3306(10) 0.2779(10) 0.2284(3) 0.0461(19) Uani 1 1 d .
C16 C 0.2984(11) 0.4410(11) 0.2188(3) 0.050(2) Uani 1 1 d .
H16 H 0.3112 0.4894 0.1835 0.060 Uiso 1 1 calc R

loop_
_atom_site_aniso_label
_atom_site_aniso_U_11
_atom_site_aniso_U_22
_atom_site_aniso_U_33
_atom_site_aniso_U_23
_atom_site_aniso_U_13
_atom_site_aniso_U_12
S1 0.0570(12) 0.0382(11) 0.0432(11) 0.0086(8) 0.0045(8) -0.0005(9)
S2 0.0665(14) 0.0337(11) 0.0611(13) -0.0017(9) 0.0064(10) 0.0075(10)
F1 0.063(3) 0.065(3) 0.063(3) -0.030(3) 0.007(2) -0.009(3)
O1 0.044(3) 0.057(4) 0.062(4) 0.010(3) 0.000(3) -0.012(3)
N1 0.028(3) 0.033(3) 0.041(3) 0.006(2) 0.009(2) 0.003(2)
C1 0.073(6) 0.052(6) 0.073(6) -0.003(5) 0.005(5) -0.020(5)
C2 0.033(3) 0.046(4) 0.040(4) -0.002(3) 0.012(3) 0.000(3)
C3 0.046(4) 0.028(4) 0.048(4) 0.009(3) 0.001(3) 0.001(3)
C4 0.034(3) 0.045(4) 0.042(4) 0.005(3) -0.012(3) 0.006(3)
C5 0.035(3) 0.030(4) 0.033(3) 0.008(3) 0.007(3) 0.005(3)
C6 0.029(3) 0.039(4) 0.049(4) 0.015(3) -0.005(3) 0.005(3)
C7 0.023(3) 0.047(4) 0.053(4) 0.005(4) -0.002(3) -0.003(3)
C8 0.031(3) 0.031(4) 0.040(4) -0.001(3) -0.003(3) 0.007(3)
C9 0.054(5) 0.062(6) 0.045(4) 0.008(4) -0.009(4) -0.019(4)
C10 0.036(3) 0.029(4) 0.048(4) 0.012(3) -0.005(3) -0.008(3)
C11 0.032(3) 0.036(4) 0.047(4) -0.005(3) 0.005(3) -0.015(3)
C12 0.030(3) 0.031(4) 0.043(4) 0.000(3) -0.004(3) -0.004(3)
C13 0.034(4) 0.038(4) 0.050(4) 0.003(3) 0.002(3) -0.001(3)
C14 0.044(4) 0.035(4) 0.069(5) -0.009(4) 0.004(4) 0.003(3)
C15 0.047(4) 0.044(5) 0.047(4) -0.012(4) -0.004(3) -0.022(4)
C16 0.056(5) 0.056(5) 0.037(4) -0.003(4) 0.004(3) -0.020(4)

loop_
_atom_type_symbol
_atom_type_description
_atom_type_scat_dispersion_real
_atom_type_scat_dispersion_imag
_atom_type_scat_source
C C 0.0033 0.0016 'International Tables Vol C Tables 4.2.6.8 and 6.1.1.4'
H H 0.0000 0.0000 'International Tables Vol C Tables 4.2.6.8 and 6.1.1.4'
F F 0.0171 0.0103 'International Tables Vol C Tables 4.2.6.8 and 6.1.1.4'
N N 0.0061 0.0033 'International Tables Vol C Tables 4.2.6.8 and 6.1.1.4'
O O 0.0106 0.0060 'International Tables Vol C Tables 4.2.6.8 and 6.1.1.4'
S S 0.1246 0.1234 'International Tables Vol C Tables 4.2.6.8 and 6.1.1.4'

loop_
_geom_angle_atom_site_label_1
_geom_angle_atom_site_label_2
_geom_angle_atom_site_label_3
_geom_angle
C10 S1 C11 92.6(4)
C2 O1 C1 117.9(7)
C10 N1 C12 113.5(6)
C10 N1 C8 121.8(6)
C12 N1 C8 124.6(6)
O1 C1 H1A 109.5
O1 C1 H1B 109.5
H1A C1 H1B 109.5
O1 C1 H1C 109.5
H1A C1 H1C 109.5
H1B C1 H1C 109.5
C7 C2 O1 116.9(7)
C7 C2 C3 120.1(7)
O1 C2 C3 123.0(7)
C2 C3 C4 119.1(7)
C2 C3 H3 120.5
C4 C3 H3 120.5
C3 C4 C5 120.8(6)
C3 C4 H4 119.6
C5 C4 H4 119.6
C6 C5 C4 118.4(7)
C6 C5 C8 120.0(6)
C4 C5 C8 121.6(6)
C5 C6 C7 120.9(7)
C5 C6 H6 119.6
C7 C6 H6 119.6
C2 C7 C6 120.8(7)
C2 C7 H7 119.6
C6 C7 H7 119.6
N1 C8 C9 112.2(6)
N1 C8 C5 108.7(5)
C9 C8 C5 118.1(6)
N1 C8 H8 105.6
C9 C8 H8 105.6
C5 C8 H8 105.6
C8 C9 H9A 109.5
C8 C9 H9B 109.5
H9A C9 H9B 109.5
C8 C9 H9C 109.5
H9A C9 H9C 109.5
H9B C9 H9C 109.5
N1 C10 S2 127.5(6)
N1 C10 S1 110.2(6)
S2 C10 S1 122.3(4)
C12 C11 C16 123.4(8)
C12 C11 S1 108.6(5)
C16 C11 S1 128.0(6)
C11 C12 N1 114.9(7)
C11 C12 C13 119.1(7)
N1 C12 C13 126.0(7)
C14 C13 C12 117.5(8)
C14 C13 H13 121.3
C12 C13 H13 121.3
C15 C14 C13 120.9(8)
C15 C14 H14 119.5
C13 C14 H14 119.5
F1 C15 C14 119.1(8)
F1 C15 C16 117.0(8)
C14 C15 C16 123.9(8)
C15 C16 C11 115.2(7)
C15 C16 H16 122.4
C11 C16 H16 122.4

loop_
_geom_bond_atom_site_label_1
_geom_bond_atom_site_label_2
_geom_bond_distance
S1 C10 1.731(8)
S1 C11 1.744(8)
S2 C10 1.663(8)
F1 C15 1.345(9)
O1 C2 1.371(9)
O1 C1 1.419(12)
N1 C10 1.369(9)
N1 C12 1.385(9)
N1 C8 1.488(9)
C1 H1A 0.9600
C1 H1B 0.9600
C1 H1C 0.9600
C2 C7 1.357(11)
C2 C3 1.389(11)
C3 C4 1.393(11)
C3 H3 0.9300
C4 C5 1.400(10)
C4 H4 0.9300
C5 C6 1.368(9)
C5 C8 1.521(10)
C6 C7 1.388(10)
C6 H6 0.9300
C7 H7 0.9300
C8 C9 1.500(10)
C8 H8 0.9800
C9 H9A 0.9600
C9 H9B 0.9600
C9 H9C 0.9600
C11 C12 1.379(10)
C11 C16 1.385(11)
C12 C13 1.411(11)
C13 C14 1.379(11)
C13 H13 0.9300
C14 C15 1.356(12)
C14 H14 0.9300
C15 C16 1.369(13)
C16 H16 0.9300

loop_
_geom_torsion_atom_site_label_1
_geom_torsion_atom_site_label_2
_geom_torsion_atom_site_label_3
_geom_torsion_atom_site_label_4
_geom_torsion
C1 O1 C2 C7 161.1(8)
C1 O1 C2 C3 -17.6(11)
C7 C2 C3 C4 -0.3(11)
O1 C2 C3 C4 178.4(7)
C2 C3 C4 C5 -0.5(11)
C3 C4 C5 C6 1.5(11)
C3 C4 C5 C8 -179.8(7)
C4 C5 C6 C7 -1.8(11)
C8 C5 C6 C7 179.5(7)
O1 C2 C7 C6 -178.7(7)
C3 C2 C7 C6 0.0(11)
C5 C6 C7 C2 1.1(12)
C10 N1 C8 C9 -110.5(8)
C12 N1 C8 C9 68.8(9)
C10 N1 C8 C5 117.0(7)
C12 N1 C8 C5 -63.7(8)
C6 C5 C8 N1 -40.4(8)
C4 C5 C8 N1 141.0(7)
C6 C5 C8 C9 -169.6(7)
C4 C5 C8 C9 11.7(10)
C12 N1 C10 S2 -179.7(5)
C8 N1 C10 S2 -0.2(10)
C12 N1 C10 S1 2.4(7)
C8 N1 C10 S1 -178.1(5)
C11 S1 C10 N1 -3.4(5)
C11 S1 C10 S2 178.6(5)
C10 S1 C11 C12 3.4(5)
C10 S1 C11 C16 -179.0(7)
C16 C11 C12 N1 179.6(7)
S1 C11 C12 N1 -2.7(8)
C16 C11 C12 C13 -0.6(11)
S1 C11 C12 C13 177.1(5)
C10 N1 C12 C11 0.2(9)
C8 N1 C12 C11 -179.2(6)
C10 N1 C12 C13 -179.5(7)
C8 N1 C12 C13 1.0(11)
C11 C12 C13 C14 1.8(10)
N1 C12 C13 C14 -178.5(7)
C12 C13 C14 C15 -1.6(11)
C13 C14 C15 F1 180.0(7)
C13 C14 C15 C16 0.2(13)
F1 C15 C16 C11 -178.8(6)
C14 C15 C16 C11 0.9(12)
C12 C11 C16 C15 -0.7(11)
S1 C11 C16 C15 -178.0(6)
